data_4518848
loop_
_publ_author_name
'Li, Chengcheng'
'Chang, Xiao-Yong'
'Huo, Luqiong'
'Tan, Haibo'
'Xing, Xiangyou'
'Xu, Chen'

_publ_section_title
;
 Hydration of Cyanohydrins by Highly Active Cationic Pt Catalysts:
 Mechanism and Scope
;
_journal_issue 14
_journal_name_full 'ACS Catalysis'
_journal_page_first 8716
_journal_page_last 8726
_journal_paper_doi 10.1021/acscatal.1c02254
_journal_volume 11
_journal_year 2021
_chemical_formula_moiety 'C33 H33 Cl O7 P3 Pt, C F3 O3 S, C H2 Cl2'
_chemical_formula_sum 'C35 H35 Cl3 F3 O10 P3 Pt S'
_chemical_formula_weight 1099.04
_space_group_crystal_system triclinic
_space_group_IT_number 2
_space_group_name_Hall '-P 1'
_space_group_name_H-M_alt 'P -1'
_atom_sites_solution_hydrogens geom
_atom_sites_solution_primary dual
_audit_creation_date 2019-11-27
_audit_creation_method
;
Olex2 1.2
(compiled 2018.05.29 svn.r3508 for OlexSys, GUI svn.r5506)
;
_cell_angle_alpha 112.381(2)
_cell_angle_beta 115.776(2)
_cell_angle_gamma 90.585(2)
_cell_formula_units_Z 4
_cell_length_a 17.1276(12)
_cell_length_b 17.7163(12)
_cell_length_c 17.8919(13)
_cell_measurement_reflns_used 9792
_cell_measurement_temperature 100
_cell_measurement_theta_max 28.38
_cell_measurement_theta_min 2.32
_cell_volume 4418.7(6)
_computing_cell_refinement 'SAINT V8.38A (?, 2016)'
_computing_data_reduction 'SAINT V8.38A (?, 2016)'
_computing_molecular_graphics 'Olex2 (Dolomanov et al., 2009)'
_computing_publication_material 'Olex2 (Dolomanov et al., 2009)'
_computing_structure_refinement 'ShelXL (Sheldrick, 2015)'
_computing_structure_solution 'ShelXT (Sheldrick, 2015)'
_diffrn_ambient_temperature 100
_diffrn_detector 'Bruker PHOTON 100 area detector'
_diffrn_detector_area_resol_mean 7.9
_diffrn_detector_type 'CMOS area detector'
_diffrn_measured_fraction_theta_full 0.994
_diffrn_measured_fraction_theta_max 0.991
_diffrn_measurement_device 'three-circle diffractometer'
_diffrn_measurement_device_type 'BrukerD8 venture microsource'
_diffrn_measurement_method '\w and \f scans'
_diffrn_radiation_monochromator 'mirror optics'
_diffrn_radiation_probe x-ray
_diffrn_radiation_type MoK\a
_diffrn_radiation_wavelength 0.71073
_diffrn_reflns_av_R_equivalents 0.0657
_diffrn_reflns_av_unetI/netI 0.0722
_diffrn_reflns_Laue_measured_fraction_full 0.994
_diffrn_reflns_Laue_measured_fraction_max 0.991
_diffrn_reflns_limit_h_max 22
_diffrn_reflns_limit_h_min -22
_diffrn_reflns_limit_k_max 23
_diffrn_reflns_limit_k_min -23
_diffrn_reflns_limit_l_max 23
_diffrn_reflns_limit_l_min -23
_diffrn_reflns_number 60103
_diffrn_reflns_point_group_measured_fraction_full 0.994
_diffrn_reflns_point_group_measured_fraction_max 0.991
_diffrn_reflns_theta_full 25.242
_diffrn_reflns_theta_max 28.408
_diffrn_reflns_theta_min 2.224
_diffrn_source 'microfocus sealed X-ray tube'
_diffrn_source_type 'Incoatec I\ms'
_diffrn_standards_number 0
_exptl_absorpt_coefficient_mu 3.576
_exptl_absorpt_correction_T_max 0.7457
_exptl_absorpt_correction_T_min 0.3919
_exptl_absorpt_correction_type multi-scan
_exptl_absorpt_process_details
'SADABS-2016/2 (Bruker,2016/2) was used for absorption correction. wR2(int) was 0.1545 before and 0.0928 after correction. The Ratio of minimum to maximum transmission is 0.5255. The \l/2 correction factor is Not present.'
_exptl_crystal_colour colourless
_exptl_crystal_colour_primary colourless
_exptl_crystal_density_diffrn 1.652
_exptl_crystal_description block
_exptl_crystal_F_000 2168
_exptl_crystal_size_max 0.32
_exptl_crystal_size_mid 0.18
_exptl_crystal_size_min 0.16
_refine_diff_density_max 4.077
_refine_diff_density_min -3.171
_refine_diff_density_rms 0.235
_refine_ls_extinction_coef 0.00033(9)
_refine_ls_extinction_expression Fc^*^=kFc[1+0.001xFc^2^\l^3^/sin(2\q)]^-1/4^
_refine_ls_extinction_method 'SHELXL-2018/3 (Sheldrick 2018)'
_refine_ls_goodness_of_fit_ref 1.057
_refine_ls_hydrogen_treatment constr
_refine_ls_matrix_type full
_refine_ls_number_parameters 1064
_refine_ls_number_reflns 22002
_refine_ls_number_restraints 128
_refine_ls_restrained_S_all 1.056
_refine_ls_R_factor_all 0.0787
_refine_ls_R_factor_gt 0.0593
_refine_ls_shift/su_max 0.002
_refine_ls_shift/su_mean 0.000
_refine_ls_structure_factor_coef Fsqd
_refine_ls_weighting_details 'w=1/[\s^2^(Fo^2^)+(0.0678P)^2^+43.3372P] where P=(Fo^2^+2Fc^2^)/3'
_refine_ls_weighting_scheme calc
_refine_ls_wR_factor_gt 0.1527
_refine_ls_wR_factor_ref 0.1675
_reflns_Friedel_coverage 0.000
_reflns_number_gt 17274
_reflns_number_total 22002
_reflns_threshold_expression 'I > 2\s(I)'
_cod_data_source_file cs1c02254_si_003.cif
_cod_data_source_block cxy1018_0m
_cod_depositor_comments 'Adding full bibliography for 4518848--4518852.cif.'
_cod_original_cell_volume 4418.7(5)
_cod_database_code 4518848
_shelx_shelxl_version_number 2018/3
_shelx_space_group_comment
;
The symmetry employed for this shelxl refinement is uniquely defined
by the following loop, which should always be used as a source of
symmetry information in preference to the above space-group names.
They are only intended as comments.
;
_shelx_estimated_absorpt_t_max 0.598
_shelx_estimated_absorpt_t_min 0.394
_olex2_refinement_description
;
1. Fixed Uiso
 At 1.2 times of:
  All C(H) groups, All C(H,H) groups
 At 1.5 times of:
  All C(H,H,H) groups, All O(H) groups
2. Restrained distances
 Cl7A-C73 = Cl7-C73 = Cl8-C72 = Cl8A-C72
 1.79 with sigma of 0.02
 Cl3-C67 = Cl4-C67
 1.79 with sigma of 0.02
 Cl7-Cl7A = Cl8-Cl8A
 2.9 with sigma of 0.04
3. Uiso/Uaniso restraints and constraints
C72 \\sim Cl8 \\sim Cl8A \\sim Cl7 \\sim C73 \\sim Cl7A: within 2A with sigma
of 0.01 and sigma for terminal atoms of 0.02
C67 \\sim Cl3 \\sim Cl4: within 2A with sigma of 0.01 and sigma for terminal
atoms of 0.02
Uanis(C58A) \\sim Ueq: with sigma of 0.01 and sigma for terminal atoms of 0.02
Uanis(Cl8) \\sim Ueq, Uanis(Cl7) \\sim Ueq: with sigma of 0.01 and sigma for
terminal atoms of 0.02
Uanis(Cl7) \\sim Ueq, Uanis(C73) \\sim Ueq, Uanis(Cl7A) \\sim Ueq, Uanis(Cl8)
\\sim Ueq, Uanis(C72) \\sim Ueq, Uanis(Cl8A) \\sim Ueq: with sigma of 0.01 and
sigma for terminal atoms of 0.02
Uanis(Cl3) \\sim Ueq, Uanis(C67) \\sim Ueq: with sigma of 0.01 and sigma for
terminal atoms of 0.02
Uanis(C45) = Uanis(C45A)
Uanis(C58) = Uanis(C58A)
Uanis(C72) = Uanis(C73)
Uanis(Cl7) = Uanis(Cl8)
Uanis(Cl8A) = Uanis(Cl7A)
Uanis(Cl4) = Uanis(Cl3)
4. Others
 Sof(C45A)=Sof(H45D)=Sof(H45E)=Sof(H45F)=1-FVAR(1)
 Sof(C45)=Sof(H45A)=Sof(H45B)=Sof(H45C)=FVAR(1)
 Sof(C58A)=Sof(H58D)=Sof(H58E)=Sof(H58F)=1-FVAR(2)
 Sof(C58)=Sof(H58A)=Sof(H58B)=Sof(H58C)=FVAR(2)
 Fixed Sof: Cl3(0.5) Cl4(0.5) C67(0.5) H67A(0.5) H67B(0.5) Cl7(0.25) Cl8(0.25)
 C73(0.25) H73A(0.25) H73B(0.25) C72(0.25) H72A(0.25) H72B(0.25) Cl7A(0.25)
 Cl8A(0.25)
5.a Secondary CH2 refined with riding coordinates:
 C62(H62A,H62B), C29(H29A,H29B), C67(H67A,H67B), C68(H68A,H68B), C73(H73A,
 H73B), C72(H72A,H72B)
5.b Aromatic/amide H refined with riding coordinates:
 C57(H57), C52(H52), C39(H39), C44(H44), C56(H56), C60(H60), C59(H59),
 C38(H38), C43(H43), C66(H66), C51(H51), C65(H65), C24(H24), C6(H6), C23(H23),
 C26(H26), C27(H27), C11(H11), C32(H32), C10(H10), C19(H19), C5(H5), C18(H18),
 C33(H33)
5.c Idealised Me refined as rotating group:
 C34(H34A,H34B,H34C), C53(H53A,H53B,H53C), C45(H45A,H45B,H45C), C35(H35A,H35B,
 H35C), C40(H40A,H40B,H40C), C58(H58A,H58B,H58C), C1(H1A,H1B,H1C), C25(H25A,
 H25B,H25C), C12(H12A,H12B,H12C), C2(H2A,H2B,H2C), C20(H20A,H20B,H20C), C7(H7A,
 H7B,H7C), C45A(H45D,H45E,H45F), C58A(H58D,H58E,H58F)
5.d Idealised tetrahedral OH refined as rotating group:
 O8(H8), O1(H1)
;
_olex2_submission_special_instructions 'No special instructions were received'

loop_
_space_group_symop_operation_xyz
'x, y, z'
'-x, -y, -z'

loop_
_atom_site_label
_atom_site_type_symbol
_atom_site_fract_x
_atom_site_fract_y
_atom_site_fract_z
_atom_site_U_iso_or_equiv
_atom_site_adp_type
_atom_site_occupancy
_atom_site_site_symmetry_order
_atom_site_calc_flag
_atom_site_refinement_flags_posn
_atom_site_refinement_flags_adp
_atom_site_refinement_flags_occupancy
_atom_site_disorder_assembly
_atom_site_disorder_group
Pt2 Pt 0.32778(2) 0.00748(2) 0.72897(2) 0.01785(8) Uani 1 1 d . . . . .
Cl2 Cl 0.28115(12) -0.09057(10) 0.76716(13) 0.0261(4) Uani 1 1 d . . . . .
P5 P 0.43866(12) -0.06082(10) 0.71911(12) 0.0182(3) Uani 1 1 d . . . . .
P6 P 0.37903(11) 0.10924(10) 0.70833(12) 0.0174(3) Uani 1 1 d . . . . .
P4 P 0.19646(12) 0.04789(12) 0.71637(14) 0.0236(4) Uani 1 1 d . . . . .
O9 O 0.4366(4) -0.1956(3) 0.5766(4) 0.0314(12) Uani 1 1 d . . . . .
O12 O 0.3764(5) 0.2237(4) 0.8597(4) 0.0443(17) Uani 1 1 d . . . . .
O10 O 0.5110(5) -0.0774(3) 0.8763(4) 0.0381(14) Uani 1 1 d . . . . .
O14 O 0.7914(4) 0.0881(4) 0.7912(5) 0.0359(14) Uani 1 1 d . . . . .
O13 O 0.7480(4) 0.2099(4) 0.7798(5) 0.0353(13) Uani 1 1 d . . . . .
O11 O 0.3553(4) 0.1530(3) 0.5713(4) 0.0268(11) Uani 1 1 d . . . . .
O8 O 0.1755(4) 0.1169(4) 0.6789(5) 0.0333(13) Uani 1 1 d . . . . .
H8 H 0.122164 0.120294 0.662888 0.050 Uiso 1 1 calc GR . . . .
C46 C 0.5419(5) -0.0064(4) 0.7423(5) 0.0215(13) Uani 1 1 d . . . . .
C49 C 0.3208(5) 0.0992(4) 0.5933(5) 0.0229(14) Uani 1 1 d . . . . .
C50 C 0.3003(6) 0.1325(5) 0.4799(5) 0.0310(17) Uani 1 1 d . . . . .
C36 C 0.3896(5) -0.1385(4) 0.6025(5) 0.0216(14) Uani 1 1 d . . . . .
C57 C 0.3354(5) 0.2717(5) 0.7535(5) 0.0280(16) Uani 1 1 d . . . . .
H57 H 0.321125 0.276261 0.697961 0.034 Uiso 1 1 calc R . . . .
C34 C 0.1908(6) 0.0866(6) 0.8225(7) 0.038(2) Uani 1 1 d . . . . .
H34A H 0.203987 0.045495 0.848172 0.058 Uiso 1 1 calc GR . . . .
H34B H 0.131135 0.096035 0.810670 0.058 Uiso 1 1 calc GR . . . .
H34C H 0.234284 0.139257 0.866220 0.058 Uiso 1 1 calc GR . . . .
C64 C 0.6425(5) 0.1035(4) 0.7587(5) 0.0214(13) Uani 1 1 d . . . . .
C52 C 0.2462(6) 0.0464(5) 0.5180(6) 0.0330(17) Uani 1 1 d . . . . .
H52 H 0.209655 0.003000 0.514339 0.040 Uiso 1 1 calc R . . . .
C41 C 0.4703(5) -0.1218(4) 0.7831(5) 0.0221(14) Uani 1 1 d . . . . .
C39 C 0.3120(5) -0.1498(5) 0.5302(5) 0.0273(15) Uani 1 1 d . . . . .
H39 H 0.267553 -0.118089 0.530024 0.033 Uiso 1 1 calc R . . . .
C44 C 0.4583(5) -0.2047(4) 0.7603(6) 0.0261(15) Uani 1 1 d . . . . .
H44 H 0.431515 -0.248651 0.700022 0.031 Uiso 1 1 calc R . . . .
C48 C 0.4952(5) 0.1294(4) 0.7370(5) 0.0228(14) Uani 1 1 d . . . . .
C56 C 0.3318(6) 0.3316(5) 0.8314(6) 0.0359(19) Uani 1 1 d . . . . .
H56 H 0.315469 0.384034 0.838508 0.043 Uiso 1 1 calc R . . . .
C60 C 0.6073(5) 0.2351(5) 0.7592(6) 0.0335(18) Uani 1 1 d . . . . .
H60 H 0.623155 0.288957 0.764043 0.040 Uiso 1 1 calc R . . . .
C59 C 0.5234(5) 0.2078(5) 0.7462(6) 0.0265(15) Uani 1 1 d . . . . .
H59 H 0.483625 0.244836 0.743509 0.032 Uiso 1 1 calc R . . . .
C38 C 0.3086(6) -0.2180(5) 0.4543(5) 0.0305(16) Uani 1 1 d . . . . .
H38 H 0.261641 -0.240875 0.392953 0.037 Uiso 1 1 calc R . . . .
C61 C 0.6657(5) 0.1832(5) 0.7647(6) 0.0283(16) Uani 1 1 d . . . . .
C37 C 0.3839(5) -0.2442(5) 0.4851(5) 0.0320(17) Uani 1 1 d . . . . .
C43 C 0.4936(6) -0.2135(5) 0.8442(6) 0.0360(19) Uani 1 1 d . . . . .
H43 H 0.495669 -0.264112 0.851159 0.043 Uiso 1 1 calc R . . . .
C42 C 0.5234(8) -0.1357(6) 0.9111(6) 0.052(3) Uani 1 1 d . . . . .
C53 C 0.3272(7) 0.1828(7) 0.4419(7) 0.044(2) Uani 1 1 d . . . . .
H53A H 0.344829 0.242003 0.485038 0.067 Uiso 1 1 calc GR . . . .
H53B H 0.277299 0.175011 0.383122 0.067 Uiso 1 1 calc GR . . . .
H53C H 0.377370 0.164793 0.432345 0.067 Uiso 1 1 calc GR . . . .
C55 C 0.3559(9) 0.2993(6) 0.8924(7) 0.055(3) Uani 1 1 d . . . . .
C45 C 0.5495(14) -0.1041(10) 1.0098(11) 0.046(4) Uani 0.66(3) 1 d . . P A 1
H45A H 0.606833 -0.064683 1.046252 0.069 Uiso 0.66(3) 1 calc GR . P A 1
H45B H 0.554315 -0.150965 1.026786 0.069 Uiso 0.66(3) 1 calc GR . P A 1
H45C H 0.504519 -0.075705 1.021762 0.069 Uiso 0.66(3) 1 calc GR . P A 1
C62 C 0.7890(6) 0.1437(6) 0.7515(8) 0.043(2) Uani 1 1 d . . . . .
H62A H 0.756147 0.112649 0.683774 0.051 Uiso 1 1 calc R . . . .
H62B H 0.850300 0.167034 0.768833 0.051 Uiso 1 1 calc R . . . .
C47 C 0.5570(5) 0.0744(4) 0.7453(5) 0.0203(13) Uani 1 1 d . . . . .
C66 C 0.6102(5) -0.0503(4) 0.7570(5) 0.0239(14) Uani 1 1 d . . . . .
H66 H 0.599027 -0.103482 0.755815 0.029 Uiso 1 1 calc R . . . .
C35 C 0.1028(5) -0.0388(6) 0.6362(7) 0.038(2) Uani 1 1 d . . . . .
H35A H 0.094431 -0.055099 0.573912 0.057 Uiso 1 1 calc GR . . . .
H35B H 0.049359 -0.022207 0.638892 0.057 Uiso 1 1 calc GR . . . .
H35C H 0.113857 -0.086110 0.652239 0.057 Uiso 1 1 calc GR . . . .
C51 C 0.2336(6) 0.0685(5) 0.4462(6) 0.038(2) Uani 1 1 d . . . . .
H51 H 0.186369 0.042767 0.385057 0.045 Uiso 1 1 calc R . . . .
C65 C 0.6940(5) -0.0194(5) 0.7734(6) 0.0278(16) Uani 1 1 d . . . . .
H65 H 0.739635 -0.050077 0.784580 0.033 Uiso 1 1 calc R . . . .
C63 C 0.7085(5) 0.0556(5) 0.7729(6) 0.0270(15) Uani 1 1 d . . . . .
C54 C 0.3623(5) 0.2083(4) 0.7728(5) 0.0216(14) Uani 1 1 d . . . . .
C40 C 0.4194(8) -0.3147(7) 0.4414(8) 0.065(4) Uani 1 1 d . . . . .
H40A H 0.476991 -0.292856 0.450022 0.097 Uiso 1 1 calc GR . . . .
H40B H 0.377894 -0.344120 0.375558 0.097 Uiso 1 1 calc GR . . . .
H40C H 0.426646 -0.353547 0.469800 0.097 Uiso 1 1 calc GR . . . .
C58 C 0.352(2) 0.3254(11) 0.9810(13) 0.053(5) Uani 0.67(3) 1 d . . P B 1
H58A H 0.301181 0.289436 0.970925 0.080 Uiso 0.67(3) 1 calc GR . P B 1
H58B H 0.345440 0.383592 1.002455 0.080 Uiso 0.67(3) 1 calc GR . P B 1
H58C H 0.406793 0.320226 1.027373 0.080 Uiso 0.67(3) 1 calc GR . P B 1
Pt1 Pt 1.15905(2) 0.32385(2) 1.25807(2) 0.01895(8) Uani 1 1 d . . . . .
Cl1 Cl 1.19607(12) 0.19264(10) 1.21359(13) 0.0267(4) Uani 1 1 d . . . . .
P2 P 1.11225(12) 0.44282(10) 1.27893(12) 0.0182(3) Uani 1 1 d . . . . .
P3 P 1.05188(12) 0.26909(10) 1.27842(12) 0.0190(3) Uani 1 1 d . . . . .
P1 P 1.29181(13) 0.37166(12) 1.27092(14) 0.0236(4) Uani 1 1 d . . . . .
O5 O 1.0651(4) 0.2510(4) 1.4284(4) 0.0335(13) Uani 1 1 d . . . . .
O3 O 1.1310(3) 0.5926(3) 1.4112(4) 0.0249(10) Uani 1 1 d . . . . .
O2 O 1.1108(4) 0.4446(3) 1.1281(4) 0.0337(13) Uani 1 1 d . . . . .
O4 O 0.9607(4) 0.1264(3) 1.1244(3) 0.0265(11) Uani 1 1 d . . . . .
O1 O 1.3179(4) 0.4702(3) 1.3128(5) 0.0350(14) Uani 1 1 d . . . . .
H1 H 1.371536 0.486732 1.353011 0.052 Uiso 1 1 calc GR . . . .
O6 O 0.7127(4) 0.3751(4) 1.2326(4) 0.0343(13) Uani 1 1 d . . . . .
O7 O 0.7498(4) 0.4938(4) 1.2168(5) 0.0395(15) Uani 1 1 d . . . . .
C24 C 1.1918(5) 0.3249(5) 1.4618(5) 0.0283(16) Uani 1 1 d . . . . .
H24 H 1.235297 0.353080 1.456605 0.034 Uiso 1 1 calc R . . . .
C3 C 1.1330(5) 0.4932(4) 1.2179(5) 0.0202(13) Uani 1 1 d . . . . .
C1 C 1.3817(6) 0.3430(6) 1.3500(7) 0.0373(19) Uani 1 1 d . . . . .
H1A H 1.384053 0.367401 1.410357 0.056 Uiso 1 1 calc GR . . . .
H1B H 1.437984 0.364103 1.355599 0.056 Uiso 1 1 calc GR . . . .
H1C H 1.371436 0.282056 1.326724 0.056 Uiso 1 1 calc GR . . . .
C14 C 0.9382(5) 0.3842(4) 1.2519(5) 0.0207(13) Uani 1 1 d . . . . .
C6 C 1.1668(5) 0.5725(5) 1.2408(6) 0.0298(16) Uani 1 1 d . . . . .
H6 H 1.187356 0.618607 1.298961 0.036 Uiso 1 1 calc R . . . .
C23 C 1.2017(6) 0.3177(5) 1.5417(6) 0.0314(17) Uani 1 1 d . . . . .
H23 H 1.253217 0.340104 1.600067 0.038 Uiso 1 1 calc R . . . .
C26 C 0.8877(5) 0.2613(4) 1.2631(5) 0.0249(15) Uani 1 1 d . . . . .
H26 H 0.899280 0.211442 1.270276 0.030 Uiso 1 1 calc R . . . .
C27 C 0.8075(5) 0.2824(4) 1.2535(5) 0.0265(15) Uani 1 1 d . . . . .
H27 H 0.764674 0.247885 1.253457 0.032 Uiso 1 1 calc R . . . .
C11 C 1.2381(5) 0.5300(5) 1.4704(5) 0.0280(15) Uani 1 1 d . . . . .
H11 H 1.274042 0.490031 1.476233 0.034 Uiso 1 1 calc R . . . .
C13 C 0.9947(4) 0.4387(4) 1.2452(5) 0.0182(13) Uani 1 1 d . . . . .
C8 C 1.1662(5) 0.5224(4) 1.3946(5) 0.0217(13) Uani 1 1 d . . . . .
C17 C 0.9427(6) 0.0404(5) 1.0928(6) 0.0331(18) Uani 1 1 d . . . . .
C9 C 1.1840(6) 0.6456(5) 1.5019(6) 0.0304(17) Uani 1 1 d . . . . .
C32 C 0.8819(5) 0.5219(5) 1.2118(6) 0.0313(17) Uani 1 1 d . . . . .
H32 H 0.862626 0.566050 1.195379 0.038 Uiso 1 1 calc R . . . .
C31 C 0.8555(5) 0.4064(4) 1.2435(5) 0.0262(15) Uani 1 1 d . . . . .
C30 C 0.8295(5) 0.4748(5) 1.2251(7) 0.0334(18) Uani 1 1 d . . . . .
C10 C 1.2507(6) 0.6098(5) 1.5412(6) 0.0317(17) Uani 1 1 d . . . . .
H10 H 1.296460 0.633248 1.603181 0.038 Uiso 1 1 calc R . . . .
C4 C 1.1318(7) 0.4971(5) 1.0959(6) 0.038(2) Uani 1 1 d . . . . .
C19 C 1.0279(5) 0.0951(5) 1.2442(6) 0.0285(16) Uani 1 1 d . . . . .
H19 H 1.061720 0.100101 1.304974 0.034 Uiso 1 1 calc R . . . .
C28 C 0.7919(5) 0.3539(5) 1.2441(6) 0.0305(17) Uani 1 1 d . . . . .
C16 C 1.0129(5) 0.1589(4) 1.2186(5) 0.0220(14) Uani 1 1 d . . . . .
C25 C 1.0923(7) 0.2434(9) 1.5697(7) 0.060(3) Uani 1 1 d . . . . .
H25A H 1.060753 0.283210 1.594113 0.089 Uiso 1 1 calc GR . . . .
H25B H 1.142684 0.238194 1.620421 0.089 Uiso 1 1 calc GR . . . .
H25C H 1.051928 0.188763 1.527586 0.089 Uiso 1 1 calc GR . . . .
C12 C 1.1567(6) 0.7265(5) 1.5353(6) 0.0368(19) Uani 1 1 d . . . . .
H12A H 1.145188 0.751612 1.492270 0.055 Uiso 1 1 calc GR . . . .
H12B H 1.204235 0.764482 1.596025 0.055 Uiso 1 1 calc GR . . . .
H12C H 1.102638 0.716289 1.539405 0.055 Uiso 1 1 calc GR . . . .
C15 C 0.9518(5) 0.3090(4) 1.2629(5) 0.0193(13) Uani 1 1 d . . . . .
C21 C 1.1089(5) 0.2842(4) 1.3951(5) 0.0227(14) Uani 1 1 d . . . . .
C5 C 1.1658(5) 0.5742(5) 1.1618(6) 0.0301(17) Uani 1 1 d . . . . .
H5 H 1.185695 0.621584 1.157044 0.036 Uiso 1 1 calc R . . . .
C2 C 1.2988(6) 0.3308(6) 1.1666(6) 0.038(2) Uani 1 1 d . . . . .
H2A H 1.281288 0.269695 1.137816 0.058 Uiso 1 1 calc GR . . . .
H2B H 1.359827 0.347381 1.180039 0.058 Uiso 1 1 calc GR . . . .
H2C H 1.258947 0.352769 1.124833 0.058 Uiso 1 1 calc GR . . . .
C22 C 1.1251(6) 0.2736(6) 1.5196(6) 0.0338(18) Uani 1 1 d . . . . .
C18 C 0.9838(5) 0.0200(5) 1.1635(6) 0.0312(17) Uani 1 1 d . . . . .
H18 H 0.983214 -0.034941 1.159884 0.037 Uiso 1 1 calc R . . . .
C33 C 0.9636(5) 0.5035(5) 1.2228(6) 0.0275(16) Uani 1 1 d . . . . .
H33 H 1.000263 0.536846 1.214585 0.033 Uiso 1 1 calc R . . . .
C20 C 0.8856(7) -0.0073(6) 0.9935(7) 0.052(3) Uani 1 1 d . . . . .
H20A H 0.828924 0.010716 0.975126 0.078 Uiso 1 1 calc GR . . . .
H20B H 0.874940 -0.066931 0.978489 0.078 Uiso 1 1 calc GR . . . .
H20C H 0.914835 0.002641 0.960623 0.078 Uiso 1 1 calc GR . . . .
C7 C 1.1105(12) 0.4572(8) 0.9981(8) 0.082(5) Uani 1 1 d . . . . .
H7A H 1.145861 0.414753 0.989126 0.123 Uiso 1 1 calc GR . . . .
H7B H 1.124326 0.499671 0.980538 0.123 Uiso 1 1 calc GR . . . .
H7C H 1.047304 0.430914 0.959882 0.123 Uiso 1 1 calc GR . . . .
C29 C 0.7179(7) 0.4624(5) 1.2622(8) 0.044(2) Uani 1 1 d . . . . .
H29A H 0.658329 0.474288 1.250251 0.052 Uiso 1 1 calc R . . . .
H29B H 0.757851 0.491291 1.329248 0.052 Uiso 1 1 calc R . . . .
S1 S 0.45798(13) 0.49300(12) 0.66251(15) 0.0285(4) Uani 1 1 d . . . . .
F1 F 0.4868(6) 0.3621(5) 0.6946(6) 0.083(3) Uani 1 1 d . . . . .
F2 F 0.4669(5) 0.4604(5) 0.7961(5) 0.0684(19) Uani 1 1 d . . . . .
F3 F 0.5912(5) 0.4721(7) 0.7918(6) 0.091(3) Uani 1 1 d . . . . .
O15 O 0.5100(4) 0.4747(4) 0.6141(4) 0.0346(13) Uani 1 1 d . . . . .
O16 O 0.4728(5) 0.5796(4) 0.7229(5) 0.0502(18) Uani 1 1 d . . . . .
O17 O 0.3680(4) 0.4507(4) 0.6069(5) 0.0460(16) Uani 1 1 d . . . . .
C69 C 0.5032(7) 0.4465(7) 0.7420(8) 0.050(3) Uani 1 1 d . . . . .
S2 S 0.04525(11) -0.14452(11) 0.33377(12) 0.0211(3) Uani 1 1 d . . . . .
F4 F 0.0084(4) -0.3005(3) 0.3003(4) 0.0479(14) Uani 1 1 d . . . . .
F5 F 0.0350(4) -0.2821(3) 0.2008(4) 0.0424(12) Uani 1 1 d . . . . .
F6 F -0.0898(3) -0.2656(3) 0.1996(4) 0.0485(14) Uani 1 1 d . . . . .
O18 O -0.0064(4) -0.1255(3) 0.3822(4) 0.0287(11) Uani 1 1 d . . . . .
O19 O 0.1355(3) -0.1455(4) 0.3887(4) 0.0328(12) Uani 1 1 d . . . . .
O20 O 0.0306(4) -0.1029(3) 0.2750(4) 0.0311(12) Uani 1 1 d . . . . .
C70 C -0.0033(5) -0.2540(5) 0.2541(6) 0.0288(16) Uani 1 1 d . . . . .
Cl3 Cl -0.0417(15) -0.4378(17) 0.4749(19) 0.085(4) Uani 0.5 1 d D U P C -1
Cl4 Cl 0.0199(15) -0.5661(17) 0.5340(19) 0.085(4) Uani 0.5 1 d D U P C -1
C67 C 0.0462(15) -0.4942(16) 0.5011(18) 0.072(5) Uani 0.5 1 d D U P C -1
H67A H 0.054302 -0.523190 0.446305 0.086 Uiso 0.5 1 calc R . P C -1
H67B H 0.102512 -0.454731 0.551188 0.086 Uiso 0.5 1 calc R . P C -1
Cl5 Cl 0.9398(2) 0.2731(2) 1.0214(3) 0.0816(10) Uani 1 1 d . . . D -1
Cl6 Cl 1.0753(2) 0.22042(17) 0.9698(2) 0.0582(7) Uani 1 1 d . . . D -1
C68 C 0.9939(8) 0.1927(7) 0.9920(9) 0.058(3) Uani 1 1 d . . . D -1
H68A H 1.020780 0.175543 1.042839 0.070 Uiso 1 1 calc R . . D -1
H68B H 0.949651 0.143893 0.936934 0.070 Uiso 1 1 calc R . . D -1
Cl7 Cl 0.4674(10) -0.0922(12) 0.4715(11) 0.058(3) Uani 0.25 1 d D U P E -1
Cl8 Cl 0.4213(10) -0.0436(9) 0.4862(10) 0.058(3) Uani 0.25 1 d D U P F -2
C45A C 0.598(3) -0.093(2) 1.018(2) 0.046(4) Uani 0.34(3) 1 d . . P A 2
H45D H 0.651022 -0.064246 1.024253 0.069 Uiso 0.34(3) 1 calc GR . P A 2
H45E H 0.612321 -0.135612 1.040718 0.069 Uiso 0.34(3) 1 calc GR . P A 2
H45F H 0.574502 -0.051902 1.053682 0.069 Uiso 0.34(3) 1 calc GR . P A 2
C58A C 0.409(4) 0.343(2) 1.008(3) 0.053(5) Uani 0.33(3) 1 d . U P B 2
H58D H 0.381067 0.313696 1.029586 0.080 Uiso 0.33(3) 1 calc GR . P B 2
H58E H 0.404779 0.401920 1.030831 0.080 Uiso 0.33(3) 1 calc GR . P B 2
H58F H 0.471180 0.339087 1.029896 0.080 Uiso 0.33(3) 1 calc GR . P B 2
C73 C 0.455(3) 0.0093(16) 0.524(4) 0.064(4) Uani 0.25 1 d D U P E -1
H73A H 0.390934 0.010116 0.497887 0.077 Uiso 0.25 1 calc R . P E -1
H73B H 0.478171 0.024862 0.590515 0.077 Uiso 0.25 1 calc R . P E -1
C72 C 0.525(2) -0.067(2) 0.505(5) 0.064(4) Uani 0.25 1 d D U P F -2
H72A H 0.519235 -0.116037 0.450803 0.077 Uiso 0.25 1 calc R . P F -2
H72B H 0.551020 -0.080242 0.558976 0.077 Uiso 0.25 1 calc R . P F -2
Cl7A Cl 0.5087(10) 0.0831(10) 0.5115(11) 0.052(2) Uani 0.25 1 d D U P E -1
Cl8A Cl 0.5924(10) 0.0232(8) 0.5252(10) 0.052(2) Uani 0.25 1 d D U P F -2

loop_
_atom_site_aniso_label
_atom_site_aniso_U_11
_atom_site_aniso_U_22
_atom_site_aniso_U_33
_atom_site_aniso_U_23
_atom_site_aniso_U_13
_atom_site_aniso_U_12
Pt2 0.02219(14) 0.01446(12) 0.02144(14) 0.00808(10) 0.01371(11) 0.00607(9)
Cl2 0.0323(9) 0.0192(7) 0.0376(10) 0.0151(7) 0.0229(8) 0.0071(6)
P5 0.0219(9) 0.0155(7) 0.0187(8) 0.0068(7) 0.0112(7) 0.0059(6)
P6 0.0193(8) 0.0140(7) 0.0209(8) 0.0070(7) 0.0115(7) 0.0053(6)
P4 0.0239(9) 0.0217(8) 0.0337(10) 0.0145(8) 0.0183(8) 0.0086(7)
O9 0.030(3) 0.030(3) 0.026(3) 0.003(2) 0.013(2) 0.016(2)
O12 0.091(5) 0.026(3) 0.032(3) 0.016(3) 0.039(4) 0.024(3)
O10 0.066(4) 0.019(3) 0.024(3) 0.009(2) 0.017(3) 0.014(3)
O14 0.024(3) 0.036(3) 0.058(4) 0.023(3) 0.026(3) 0.011(2)
O13 0.025(3) 0.036(3) 0.059(4) 0.028(3) 0.025(3) 0.008(2)
O11 0.033(3) 0.030(3) 0.031(3) 0.019(2) 0.021(2) 0.012(2)
O8 0.025(3) 0.032(3) 0.059(4) 0.028(3) 0.025(3) 0.014(2)
C46 0.022(3) 0.020(3) 0.023(3) 0.009(3) 0.012(3) 0.005(3)
C49 0.032(4) 0.020(3) 0.023(3) 0.012(3) 0.017(3) 0.008(3)
C50 0.047(5) 0.036(4) 0.022(4) 0.016(3) 0.023(4) 0.024(4)
C36 0.027(4) 0.016(3) 0.024(3) 0.006(3) 0.015(3) 0.010(3)
C57 0.038(4) 0.025(4) 0.023(4) 0.011(3) 0.015(3) 0.014(3)
C34 0.040(5) 0.043(5) 0.053(6) 0.025(4) 0.036(4) 0.019(4)
C64 0.026(4) 0.020(3) 0.022(3) 0.008(3) 0.016(3) 0.005(3)
C52 0.040(5) 0.022(4) 0.031(4) 0.010(3) 0.013(4) 0.007(3)
C41 0.026(4) 0.018(3) 0.022(3) 0.010(3) 0.009(3) 0.006(3)
C39 0.030(4) 0.024(3) 0.027(4) 0.008(3) 0.015(3) 0.014(3)
C44 0.031(4) 0.018(3) 0.035(4) 0.013(3) 0.019(3) 0.008(3)
C48 0.021(3) 0.020(3) 0.028(4) 0.007(3) 0.015(3) 0.004(3)
C56 0.058(6) 0.026(4) 0.035(4) 0.010(4) 0.033(4) 0.017(4)
C60 0.034(4) 0.026(4) 0.050(5) 0.019(4) 0.025(4) 0.006(3)
C59 0.021(4) 0.025(4) 0.040(4) 0.021(3) 0.014(3) 0.010(3)
C38 0.037(4) 0.021(3) 0.023(4) 0.004(3) 0.009(3) 0.006(3)
C61 0.029(4) 0.027(4) 0.040(4) 0.017(3) 0.023(4) 0.008(3)
C37 0.033(4) 0.031(4) 0.022(4) 0.001(3) 0.014(3) 0.013(3)
C43 0.065(6) 0.025(4) 0.028(4) 0.018(3) 0.025(4) 0.018(4)
C42 0.098(9) 0.032(5) 0.030(5) 0.019(4) 0.030(5) 0.029(5)
C53 0.066(6) 0.060(6) 0.042(5) 0.038(5) 0.039(5) 0.033(5)
C55 0.116(10) 0.027(4) 0.049(6) 0.019(4) 0.058(7) 0.035(5)
C45 0.050(11) 0.038(7) 0.033(6) 0.018(6) 0.002(9) 0.009(8)
C62 0.034(5) 0.039(5) 0.077(7) 0.032(5) 0.038(5) 0.015(4)
C47 0.030(4) 0.017(3) 0.019(3) 0.007(3) 0.016(3) 0.007(3)
C66 0.025(4) 0.020(3) 0.032(4) 0.013(3) 0.016(3) 0.010(3)
C35 0.023(4) 0.040(5) 0.056(6) 0.025(4) 0.018(4) 0.009(3)
C51 0.052(5) 0.028(4) 0.024(4) 0.009(3) 0.012(4) 0.021(4)
C65 0.024(4) 0.028(4) 0.037(4) 0.016(3) 0.017(3) 0.014(3)
C63 0.023(4) 0.031(4) 0.031(4) 0.014(3) 0.015(3) 0.007(3)
C54 0.027(4) 0.020(3) 0.026(4) 0.011(3) 0.018(3) 0.008(3)
C40 0.053(6) 0.061(7) 0.041(6) -0.006(5) 0.015(5) 0.033(5)
C58 0.102(14) 0.040(7) 0.033(8) 0.012(6) 0.048(10) 0.033(9)
Pt1 0.02418(15) 0.01603(13) 0.02173(14) 0.00851(10) 0.01467(11) 0.00691(10)
Cl1 0.0339(9) 0.0189(7) 0.0339(9) 0.0117(7) 0.0212(8) 0.0121(7)
P2 0.0229(9) 0.0151(7) 0.0216(8) 0.0084(7) 0.0143(7) 0.0048(6)
P3 0.0254(9) 0.0140(7) 0.0204(8) 0.0068(7) 0.0137(7) 0.0045(6)
P1 0.0260(9) 0.0222(9) 0.0277(10) 0.0096(8) 0.0176(8) 0.0078(7)
O5 0.030(3) 0.045(3) 0.029(3) 0.021(3) 0.012(2) -0.001(2)
O3 0.032(3) 0.020(2) 0.023(3) 0.005(2) 0.017(2) 0.007(2)
O2 0.059(4) 0.019(2) 0.028(3) 0.006(2) 0.028(3) 0.001(2)
O4 0.034(3) 0.018(2) 0.020(2) 0.004(2) 0.010(2) 0.005(2)
O1 0.024(3) 0.022(3) 0.057(4) 0.010(3) 0.023(3) 0.000(2)
O6 0.034(3) 0.030(3) 0.051(4) 0.021(3) 0.026(3) 0.010(2)
O7 0.034(3) 0.037(3) 0.067(4) 0.029(3) 0.033(3) 0.018(3)
C24 0.035(4) 0.026(4) 0.028(4) 0.015(3) 0.016(3) 0.000(3)
C3 0.024(3) 0.020(3) 0.021(3) 0.007(3) 0.015(3) 0.006(3)
C1 0.028(4) 0.039(5) 0.043(5) 0.018(4) 0.015(4) 0.007(3)
C14 0.028(4) 0.013(3) 0.021(3) 0.003(3) 0.016(3) 0.003(3)
C6 0.039(4) 0.026(4) 0.031(4) 0.013(3) 0.022(4) 0.005(3)
C23 0.037(4) 0.032(4) 0.025(4) 0.015(3) 0.012(3) 0.005(3)
C26 0.034(4) 0.016(3) 0.027(4) 0.009(3) 0.017(3) 0.006(3)
C27 0.033(4) 0.020(3) 0.032(4) 0.007(3) 0.023(3) 0.004(3)
C11 0.027(4) 0.030(4) 0.027(4) 0.013(3) 0.011(3) 0.004(3)
C13 0.018(3) 0.018(3) 0.021(3) 0.007(3) 0.012(3) 0.005(2)
C8 0.025(4) 0.021(3) 0.023(3) 0.010(3) 0.014(3) 0.004(3)
C17 0.036(4) 0.017(3) 0.041(5) 0.007(3) 0.018(4) 0.004(3)
C9 0.039(4) 0.023(4) 0.033(4) 0.007(3) 0.025(4) 0.002(3)
C32 0.028(4) 0.026(4) 0.045(5) 0.021(4) 0.017(4) 0.009(3)
C31 0.028(4) 0.018(3) 0.032(4) 0.009(3) 0.016(3) 0.005(3)
C30 0.028(4) 0.027(4) 0.056(6) 0.023(4) 0.025(4) 0.012(3)
C10 0.040(5) 0.025(4) 0.027(4) 0.008(3) 0.016(4) 0.004(3)
C4 0.066(6) 0.032(4) 0.034(4) 0.020(4) 0.033(4) 0.012(4)
C19 0.031(4) 0.024(4) 0.035(4) 0.015(3) 0.016(3) 0.009(3)
C28 0.026(4) 0.027(4) 0.039(5) 0.012(3) 0.019(4) 0.002(3)
C16 0.023(3) 0.021(3) 0.023(3) 0.009(3) 0.012(3) 0.002(3)
C25 0.044(6) 0.100(9) 0.036(5) 0.039(6) 0.012(4) -0.010(6)
C12 0.050(5) 0.029(4) 0.025(4) 0.001(3) 0.022(4) 0.008(4)
C15 0.023(3) 0.016(3) 0.016(3) 0.006(3) 0.008(3) 0.003(2)
C21 0.025(4) 0.020(3) 0.024(3) 0.010(3) 0.011(3) 0.004(3)
C5 0.037(4) 0.028(4) 0.040(5) 0.019(4) 0.026(4) 0.006(3)
C2 0.038(5) 0.045(5) 0.039(5) 0.012(4) 0.029(4) 0.008(4)
C22 0.033(4) 0.046(5) 0.025(4) 0.020(4) 0.012(3) 0.002(4)
C18 0.034(4) 0.020(3) 0.040(5) 0.011(3) 0.019(4) 0.005(3)
C33 0.033(4) 0.021(3) 0.037(4) 0.017(3) 0.020(4) 0.010(3)
C20 0.052(6) 0.035(5) 0.039(5) 0.002(4) 0.009(5) 0.002(4)
C7 0.165(15) 0.054(7) 0.054(7) 0.023(6) 0.075(9) 0.007(8)
C29 0.051(6) 0.030(4) 0.071(7) 0.024(5) 0.045(5) 0.017(4)
S1 0.0250(9) 0.0263(9) 0.0383(11) 0.0148(8) 0.0177(8) 0.0080(7)
F1 0.135(7) 0.063(4) 0.129(7) 0.072(5) 0.101(6) 0.059(5)
F2 0.071(4) 0.107(6) 0.067(4) 0.057(4) 0.049(4) 0.041(4)
F3 0.044(4) 0.179(9) 0.089(6) 0.099(6) 0.028(4) 0.038(5)
O15 0.035(3) 0.037(3) 0.044(3) 0.020(3) 0.026(3) 0.011(2)
O16 0.064(5) 0.027(3) 0.062(5) 0.005(3) 0.044(4) 0.008(3)
O17 0.027(3) 0.059(4) 0.047(4) 0.021(3) 0.015(3) 0.000(3)
C69 0.041(5) 0.073(7) 0.072(7) 0.049(6) 0.039(5) 0.033(5)
S2 0.0196(8) 0.0199(8) 0.0261(9) 0.0101(7) 0.0126(7) 0.0063(6)
F4 0.075(4) 0.022(2) 0.058(4) 0.018(2) 0.041(3) 0.009(2)
F5 0.054(3) 0.033(3) 0.037(3) 0.001(2) 0.030(3) 0.010(2)
F6 0.031(3) 0.046(3) 0.044(3) 0.002(3) 0.013(2) -0.007(2)
O18 0.032(3) 0.028(3) 0.032(3) 0.012(2) 0.021(2) 0.011(2)
O19 0.021(3) 0.041(3) 0.034(3) 0.016(3) 0.010(2) 0.007(2)
O20 0.034(3) 0.032(3) 0.040(3) 0.022(3) 0.022(3) 0.011(2)
C70 0.033(4) 0.023(4) 0.031(4) 0.007(3) 0.020(3) 0.003(3)
Cl3 0.110(9) 0.057(3) 0.068(5) 0.011(3) 0.038(5) 0.016(6)
Cl4 0.110(9) 0.057(3) 0.068(5) 0.011(3) 0.038(5) 0.016(6)
C67 0.082(9) 0.078(8) 0.058(8) 0.017(6) 0.046(7) -0.004(7)
Cl5 0.073(2) 0.0618(19) 0.087(2) 0.0045(18) 0.043(2) 0.0058(16)
Cl6 0.085(2) 0.0430(13) 0.0535(15) 0.0175(12) 0.0410(15) 0.0061(13)
C68 0.056(7) 0.058(7) 0.056(7) 0.017(6) 0.030(6) 0.006(5)
Cl7 0.064(5) 0.053(4) 0.053(4) 0.036(4) 0.014(4) 0.001(4)
Cl8 0.064(5) 0.053(4) 0.053(4) 0.036(4) 0.014(4) 0.001(4)
C45A 0.050(11) 0.038(7) 0.033(6) 0.018(6) 0.002(9) 0.009(8)
C58A 0.102(14) 0.040(7) 0.033(8) 0.012(6) 0.048(10) 0.033(9)
C73 0.062(5) 0.058(5) 0.064(5) 0.023(4) 0.026(4) 0.010(5)
C72 0.062(5) 0.058(5) 0.064(5) 0.023(4) 0.026(4) 0.010(5)
Cl7A 0.067(5) 0.041(4) 0.055(5) 0.014(3) 0.040(4) 0.019(4)
Cl8A 0.067(5) 0.041(4) 0.055(5) 0.014(3) 0.040(4) 0.019(4)

loop_
_atom_type_symbol
_atom_type_description
_atom_type_scat_dispersion_real
_atom_type_scat_dispersion_imag
_atom_type_scat_source
C C 0.0033 0.0016 'International Tables Vol C Tables 4.2.6.8 and 6.1.1.4'
H H 0.0000 0.0000 'International Tables Vol C Tables 4.2.6.8 and 6.1.1.4'
Cl Cl 0.1484 0.1585 'International Tables Vol C Tables 4.2.6.8 and 6.1.1.4'
F F 0.0171 0.0103 'International Tables Vol C Tables 4.2.6.8 and 6.1.1.4'
O O 0.0106 0.0060 'International Tables Vol C Tables 4.2.6.8 and 6.1.1.4'
P P 0.1023 0.0942 'International Tables Vol C Tables 4.2.6.8 and 6.1.1.4'
Pt Pt -1.7033 8.3905 'International Tables Vol C Tables 4.2.6.8 and 6.1.1.4'
S S 0.1246 0.1234 'International Tables Vol C Tables 4.2.6.8 and 6.1.1.4'

loop_
_geom_angle_atom_site_label_1
_geom_angle_atom_site_label_2
_geom_angle_atom_site_label_3
_geom_angle
_geom_angle_site_symmetry_1
_geom_angle_site_symmetry_3
_geom_angle_publ_flag
P5 Pt2 Cl2 89.35(6) . . ?
P5 Pt2 P4 167.52(7) . . ?
P6 Pt2 Cl2 174.00(7) . . ?
P6 Pt2 P5 91.69(6) . . ?
P6 Pt2 P4 96.56(6) . . ?
P4 Pt2 Cl2 83.42(6) . . ?
C46 P5 Pt2 121.6(2) . . ?
C36 P5 Pt2 104.9(2) . . ?
C36 P5 C46 106.3(3) . . ?
C41 P5 Pt2 114.7(2) . . ?
C41 P5 C46 104.8(3) . . ?
C41 P5 C36 102.7(3) . . ?
C49 P6 Pt2 113.8(2) . . ?
C49 P6 C48 103.9(3) . . ?
C49 P6 C54 102.3(3) . . ?
C48 P6 Pt2 119.5(2) . . ?
C54 P6 Pt2 111.2(2) . . ?
C54 P6 C48 104.5(3) . . ?
O8 P4 Pt2 113.6(2) . . ?
O8 P4 C34 107.1(4) . . ?
O8 P4 C35 105.1(4) . . ?
C34 P4 Pt2 113.9(3) . . ?
C34 P4 C35 105.4(4) . . ?
C35 P4 Pt2 111.2(3) . . ?
C37 O9 C36 105.9(6) . . ?
C55 O12 C54 105.7(6) . . ?
C41 O10 C42 105.7(6) . . ?
C63 O14 C62 112.4(6) . . ?
C61 O13 C62 113.0(6) . . ?
C49 O11 C50 106.8(6) . . ?
P4 O8 H8 109.5 . . ?
C47 C46 P5 125.5(5) . . ?
C66 C46 P5 114.5(5) . . ?
C66 C46 C47 120.0(6) . . ?
O11 C49 P6 117.6(5) . . ?
C52 C49 P6 132.9(6) . . ?
C52 C49 O11 109.5(6) . . ?
O11 C50 C53 115.3(8) . . ?
C51 C50 O11 109.3(7) . . ?
C51 C50 C53 135.3(8) . . ?
O9 C36 P5 119.3(5) . . ?
C39 C36 P5 130.5(5) . . ?
C39 C36 O9 110.2(6) . . ?
C56 C57 H57 126.4 . . ?
C54 C57 H57 126.4 . . ?
C54 C57 C56 107.2(7) . . ?
P4 C34 H34A 109.5 . . ?
P4 C34 H34B 109.5 . . ?
P4 C34 H34C 109.5 . . ?
H34A C34 H34B 109.5 . . ?
H34A C34 H34C 109.5 . . ?
H34B C34 H34C 109.5 . . ?
C61 C64 C47 121.2(6) . . ?
C63 C64 C61 117.9(6) . . ?
C63 C64 C47 120.7(6) . . ?
C49 C52 H52 126.7 . . ?
C49 C52 C51 106.6(7) . . ?
C51 C52 H52 126.7 . . ?
O10 C41 P5 115.3(5) . . ?
C44 C41 P5 134.3(6) . . ?
C44 C41 O10 110.3(6) . . ?
C36 C39 H39 126.6 . . ?
C36 C39 C38 106.7(7) . . ?
C38 C39 H39 126.6 . . ?
C41 C44 H44 126.6 . . ?
C41 C44 C43 106.8(7) . . ?
C43 C44 H44 126.6 . . ?
C59 C48 P6 112.5(5) . . ?
C59 C48 C47 118.3(6) . . ?
C47 C48 P6 129.1(5) . . ?
C57 C56 H56 126.9 . . ?
C55 C56 C57 106.1(7) . . ?
C55 C56 H56 126.9 . . ?
C59 C60 H60 120.5 . . ?
C61 C60 H60 120.5 . . ?
C61 C60 C59 118.9(7) . . ?
C48 C59 C60 123.6(7) . . ?
C48 C59 H59 118.2 . . ?
C60 C59 H59 118.2 . . ?
C39 C38 H38 126.6 . . ?
C37 C38 C39 106.8(7) . . ?
C37 C38 H38 126.6 . . ?
O13 C61 C64 119.9(7) . . ?
O13 C61 C60 119.4(7) . . ?
C60 C61 C64 120.6(7) . . ?
O9 C37 C40 116.0(7) . . ?
C38 C37 O9 110.4(7) . . ?
C38 C37 C40 133.6(8) . . ?
C44 C43 H43 127.1 . . ?
C42 C43 C44 105.8(7) . . ?
C42 C43 H43 127.1 . . ?
O10 C42 C45 116.3(9) . . ?
O10 C42 C45A 109.4(14) . . ?
C43 C42 O10 111.5(8) . . ?
C43 C42 C45 131.0(10) . . ?
C43 C42 C45A 135.0(14) . . ?
C50 C53 H53A 109.5 . . ?
C50 C53 H53B 109.5 . . ?
C50 C53 H53C 109.5 . . ?
H53A C53 H53B 109.5 . . ?
H53A C53 H53C 109.5 . . ?
H53B C53 H53C 109.5 . . ?
O12 C55 C58 116.7(9) . . ?
O12 C55 C58A 109.9(15) . . ?
C56 C55 O12 110.9(8) . . ?
C56 C55 C58 131.8(10) . . ?
C56 C55 C58A 132.5(15) . . ?
C42 C45 H45A 109.5 . . ?
C42 C45 H45B 109.5 . . ?
C42 C45 H45C 109.5 . . ?
H45A C45 H45B 109.5 . . ?
H45A C45 H45C 109.5 . . ?
H45B C45 H45C 109.5 . . ?
O14 C62 O13 112.2(7) . . ?
O14 C62 H62A 109.2 . . ?
O14 C62 H62B 109.2 . . ?
O13 C62 H62A 109.2 . . ?
O13 C62 H62B 109.2 . . ?
H62A C62 H62B 107.9 . . ?
C46 C47 C64 116.1(6) . . ?
C46 C47 C48 126.6(6) . . ?
C64 C47 C48 117.3(6) . . ?
C46 C66 H66 118.6 . . ?
C65 C66 C46 122.8(6) . . ?
C65 C66 H66 118.6 . . ?
P4 C35 H35A 109.5 . . ?
P4 C35 H35B 109.5 . . ?
P4 C35 H35C 109.5 . . ?
H35A C35 H35B 109.5 . . ?
H35A C35 H35C 109.5 . . ?
H35B C35 H35C 109.5 . . ?
C50 C51 C52 107.8(8) . . ?
C50 C51 H51 126.1 . . ?
C52 C51 H51 126.1 . . ?
C66 C65 H65 121.0 . . ?
C63 C65 C66 118.1(7) . . ?
C63 C65 H65 121.0 . . ?
O14 C63 C64 118.8(7) . . ?
C65 C63 O14 118.9(7) . . ?
C65 C63 C64 122.1(7) . . ?
O12 C54 P6 116.6(5) . . ?
C57 C54 P6 133.4(6) . . ?
C57 C54 O12 110.0(6) . . ?
C37 C40 H40A 109.5 . . ?
C37 C40 H40B 109.5 . . ?
C37 C40 H40C 109.5 . . ?
H40A C40 H40B 109.5 . . ?
H40A C40 H40C 109.5 . . ?
H40B C40 H40C 109.5 . . ?
C55 C58 H58A 109.5 . . ?
C55 C58 H58B 109.5 . . ?
C55 C58 H58C 109.5 . . ?
H58A C58 H58B 109.5 . . ?
H58A C58 H58C 109.5 . . ?
H58B C58 H58C 109.5 . . ?
P2 Pt1 Cl1 171.84(7) . . ?
P2 Pt1 P3 91.53(6) . . ?
P2 Pt1 P1 96.61(6) . . ?
P3 Pt1 Cl1 89.39(6) . . ?
P3 Pt1 P1 164.36(7) . . ?
P1 Pt1 Cl1 84.45(6) . . ?
C3 P2 Pt1 112.2(2) . . ?
C3 P2 C13 104.1(3) . . ?
C3 P2 C8 102.4(3) . . ?
C13 P2 Pt1 117.8(2) . . ?
C8 P2 Pt1 115.4(2) . . ?
C8 P2 C13 103.2(3) . . ?
C16 P3 Pt1 116.4(2) . . ?
C16 P3 C15 103.8(3) . . ?
C16 P3 C21 102.2(3) . . ?
C15 P3 Pt1 122.1(2) . . ?
C21 P3 Pt1 103.7(2) . . ?
C21 P3 C15 106.7(3) . . ?
O1 P1 Pt1 113.3(2) . . ?
O1 P1 C1 104.8(4) . . ?
O1 P1 C2 107.3(4) . . ?
C1 P1 Pt1 110.0(3) . . ?
C2 P1 Pt1 115.1(3) . . ?
C2 P1 C1 105.6(4) . . ?
C21 O5 C22 105.7(6) . . ?
C9 O3 C8 106.4(6) . . ?
C3 O2 C4 106.4(6) . . ?
C16 O4 C17 106.5(6) . . ?
P1 O1 H1 109.5 . . ?
C28 O6 C29 112.5(6) . . ?
C30 O7 C29 112.6(7) . . ?
C23 C24 H24 126.6 . . ?
C21 C24 H24 126.6 . . ?
C21 C24 C23 106.8(7) . . ?
O2 C3 P2 117.1(5) . . ?
C6 C3 P2 133.6(6) . . ?
C6 C3 O2 109.3(6) . . ?
P1 C1 H1A 109.5 . . ?
P1 C1 H1B 109.5 . . ?
P1 C1 H1C 109.5 . . ?
H1A C1 H1B 109.5 . . ?
H1A C1 H1C 109.5 . . ?
H1B C1 H1C 109.5 . . ?
C13 C14 C31 115.9(6) . . ?
C15 C14 C13 128.7(6) . . ?
C15 C14 C31 115.3(6) . . ?
C3 C6 H6 126.4 . . ?
C3 C6 C5 107.2(7) . . ?
C5 C6 H6 126.4 . . ?
C24 C23 H23 126.4 . . ?
C22 C23 C24 107.3(7) . . ?
C22 C23 H23 126.4 . . ?
C27 C26 H26 118.4 . . ?
C15 C26 H26 118.4 . . ?
C15 C26 C27 123.2(7) . . ?
C26 C27 H27 121.0 . . ?
C28 C27 C26 117.9(7) . . ?
C28 C27 H27 121.0 . . ?
C8 C11 H11 126.5 . . ?
C8 C11 C10 107.0(7) . . ?
C10 C11 H11 126.5 . . ?
C14 C13 P2 126.5(5) . . ?
C33 C13 P2 113.5(5) . . ?
C33 C13 C14 119.3(6) . . ?
O3 C8 P2 116.3(5) . . ?
C11 C8 P2 133.0(6) . . ?
C11 C8 O3 110.7(6) . . ?
O4 C17 C20 115.8(8) . . ?
C18 C17 O4 109.7(7) . . ?
C18 C17 C20 134.6(8) . . ?
O3 C9 C12 115.4(7) . . ?
C10 C9 O3 109.8(7) . . ?
C10 C9 C12 134.8(8) . . ?
C30 C32 H32 120.8 . . ?
C30 C32 C33 118.4(7) . . ?
C33 C32 H32 120.8 . . ?
C30 C31 C14 122.0(7) . . ?
C30 C31 C28 117.1(7) . . ?
C28 C31 C14 120.6(7) . . ?
O7 C30 C32 118.8(7) . . ?
O7 C30 C31 120.4(7) . . ?
C32 C30 C31 120.7(7) . . ?
C11 C10 H10 126.9 . . ?
C9 C10 C11 106.1(7) . . ?
C9 C10 H10 126.9 . . ?
O2 C4 C7 115.3(8) . . ?
C5 C4 O2 110.2(7) . . ?
C5 C4 C7 134.5(8) . . ?
C16 C19 H19 126.5 . . ?
C16 C19 C18 107.1(7) . . ?
C18 C19 H19 126.5 . . ?
O6 C28 C31 119.2(7) . . ?
C27 C28 O6 119.0(7) . . ?
C27 C28 C31 121.8(7) . . ?
O4 C16 P3 116.9(5) . . ?
C19 C16 P3 133.8(6) . . ?
C19 C16 O4 109.2(6) . . ?
H25A C25 H25B 109.5 . . ?
H25A C25 H25C 109.5 . . ?
H25B C25 H25C 109.5 . . ?
C22 C25 H25A 109.5 . . ?
C22 C25 H25B 109.5 . . ?
C22 C25 H25C 109.5 . . ?
C9 C12 H12A 109.5 . . ?
C9 C12 H12B 109.5 . . ?
C9 C12 H12C 109.5 . . ?
H12A C12 H12B 109.5 . . ?
H12A C12 H12C 109.5 . . ?
H12B C12 H12C 109.5 . . ?
C14 C15 P3 123.9(5) . . ?
C26 C15 P3 115.0(5) . . ?
C26 C15 C14 121.1(6) . . ?
O5 C21 P3 119.0(5) . . ?
C24 C21 P3 131.0(6) . . ?
C24 C21 O5 110.0(6) . . ?
C6 C5 H5 126.5 . . ?
C4 C5 C6 106.9(7) . . ?
C4 C5 H5 126.5 . . ?
P1 C2 H2A 109.5 . . ?
P1 C2 H2B 109.5 . . ?
P1 C2 H2C 109.5 . . ?
H2A C2 H2B 109.5 . . ?
H2A C2 H2C 109.5 . . ?
H2B C2 H2C 109.5 . . ?
O5 C22 C25 115.2(7) . . ?
C23 C22 O5 110.2(7) . . ?
C23 C22 C25 134.6(8) . . ?
C17 C18 C19 107.5(7) . . ?
C17 C18 H18 126.2 . . ?
C19 C18 H18 126.2 . . ?
C13 C33 H33 118.3 . . ?
C32 C33 C13 123.3(7) . . ?
C32 C33 H33 118.3 . . ?
C17 C20 H20A 109.5 . . ?
C17 C20 H20B 109.5 . . ?
C17 C20 H20C 109.5 . . ?
H20A C20 H20B 109.5 . . ?
H20A C20 H20C 109.5 . . ?
H20B C20 H20C 109.5 . . ?
C4 C7 H7A 109.5 . . ?
C4 C7 H7B 109.5 . . ?
C4 C7 H7C 109.5 . . ?
H7A C7 H7B 109.5 . . ?
H7A C7 H7C 109.5 . . ?
H7B C7 H7C 109.5 . . ?
O6 C29 H29A 109.3 . . ?
O6 C29 H29B 109.3 . . ?
O7 C29 O6 111.7(7) . . ?
O7 C29 H29A 109.3 . . ?
O7 C29 H29B 109.3 . . ?
H29A C29 H29B 107.9 . . ?
O15 S1 C69 103.7(4) . . ?
O16 S1 O15 115.6(4) . . ?
O16 S1 C69 102.3(5) . . ?
O17 S1 O15 113.8(4) . . ?
O17 S1 O16 115.2(4) . . ?
O17 S1 C69 104.0(5) . . ?
F1 C69 S1 109.6(8) . . ?
F2 C69 S1 112.7(7) . . ?
F2 C69 F1 106.3(9) . . ?
F2 C69 F3 110.2(10) . . ?
F3 C69 S1 111.3(7) . . ?
F3 C69 F1 106.4(9) . . ?
O18 S2 C70 102.7(3) . . ?
O19 S2 O18 114.3(3) . . ?
O19 S2 O20 116.3(3) . . ?
O19 S2 C70 103.1(4) . . ?
O20 S2 O18 114.1(3) . . ?
O20 S2 C70 104.0(4) . . ?
F4 C70 S2 110.1(6) . . ?
F5 C70 S2 111.2(5) . . ?
F5 C70 F4 107.5(6) . . ?
F6 C70 S2 111.5(5) . . ?
F6 C70 F4 108.7(6) . . ?
F6 C70 F5 107.8(7) . . ?
Cl3 C67 H67A 109.7 . . ?
Cl3 C67 H67B 109.7 . . ?
Cl4 C67 Cl3 109.6(11) . . ?
Cl4 C67 H67A 109.7 . . ?
Cl4 C67 H67B 109.7 . . ?
H67A C67 H67B 108.2 . . ?
Cl5 C68 H68A 109.0 . . ?
Cl5 C68 H68B 109.0 . . ?
Cl6 C68 Cl5 113.1(7) . . ?
Cl6 C68 H68A 109.0 . . ?
Cl6 C68 H68B 109.0 . . ?
H68A C68 H68B 107.8 . . ?
C42 C45A H45D 109.5 . . ?
C42 C45A H45E 109.5 . . ?
C42 C45A H45F 109.5 . . ?
H45D C45A H45E 109.5 . . ?
H45D C45A H45F 109.5 . . ?
H45E C45A H45F 109.5 . . ?
C55 C58A H58D 109.5 . . ?
C55 C58A H58E 109.5 . . ?
C55 C58A H58F 109.5 . . ?
H58D C58A H58E 109.5 . . ?
H58D C58A H58F 109.5 . . ?
H58E C58A H58F 109.5 . . ?
Cl7 C73 H73A 108.8 . . ?
Cl7 C73 H73B 108.8 . . ?
H73A C73 H73B 107.7 . . ?
Cl7A C73 Cl7 113.6(15) . . ?
Cl7A C73 H73A 108.8 . . ?
Cl7A C73 H73B 108.8 . . ?
Cl8 C72 H72A 110.4 . . ?
Cl8 C72 H72B 110.4 . . ?
Cl8 C72 Cl8A 106.5(14) . . ?
H72A C72 H72B 108.6 . . ?
Cl8A C72 H72A 110.4 . . ?
Cl8A C72 H72B 110.4 . . ?

loop_
_geom_bond_atom_site_label_1
_geom_bond_atom_site_label_2
_geom_bond_distance
_geom_bond_site_symmetry_2
_geom_bond_publ_flag
Pt2 Cl2 2.3393(16) . ?
Pt2 P5 2.2973(17) . ?
Pt2 P6 2.2167(17) . ?
Pt2 P4 2.3103(18) . ?
P5 C46 1.803(7) . ?
P5 C36 1.794(7) . ?
P5 C41 1.785(7) . ?
P6 C49 1.787(7) . ?
P6 C48 1.818(7) . ?
P6 C54 1.802(7) . ?
P4 O8 1.581(6) . ?
P4 C34 1.803(9) . ?
P4 C35 1.805(9) . ?
O9 C36 1.368(8) . ?
O9 C37 1.365(9) . ?
O12 C55 1.362(10) . ?
O12 C54 1.380(9) . ?
O10 C41 1.366(9) . ?
O10 C42 1.371(10) . ?
O14 C62 1.409(11) . ?
O14 C63 1.376(9) . ?
O13 C61 1.356(9) . ?
O13 C62 1.414(10) . ?
O11 C49 1.376(8) . ?
O11 C50 1.376(9) . ?
O8 H8 0.8400 . ?
C46 C47 1.429(9) . ?
C46 C66 1.395(9) . ?
C49 C52 1.357(11) . ?
C50 C53 1.484(11) . ?
C50 C51 1.344(13) . ?
C36 C39 1.335(10) . ?
C57 H57 0.9500 . ?
C57 C56 1.422(11) . ?
C57 C54 1.327(10) . ?
C34 H34A 0.9800 . ?
C34 H34B 0.9800 . ?
C34 H34C 0.9800 . ?
C64 C61 1.414(10) . ?
C64 C47 1.434(10) . ?
C64 C63 1.412(10) . ?
C52 H52 0.9500 . ?
C52 C51 1.412(12) . ?
C41 C44 1.353(9) . ?
C39 H39 0.9500 . ?
C39 C38 1.411(10) . ?
C44 H44 0.9500 . ?
C44 C43 1.426(11) . ?
C48 C59 1.390(10) . ?
C48 C47 1.443(9) . ?
C56 H56 0.9500 . ?
C56 C55 1.334(13) . ?
C60 H60 0.9500 . ?
C60 C59 1.400(10) . ?
C60 C61 1.364(11) . ?
C59 H59 0.9500 . ?
C38 H38 0.9500 . ?
C38 C37 1.331(11) . ?
C37 C40 1.492(12) . ?
C43 H43 0.9500 . ?
C43 C42 1.339(13) . ?
C42 C45 1.478(18) . ?
C42 C45A 1.61(4) . ?
C53 H53A 0.9800 . ?
C53 H53B 0.9800 . ?
C53 H53C 0.9800 . ?
C55 C58 1.505(17) . ?
C55 C58A 1.68(4) . ?
C45 H45A 0.9800 . ?
C45 H45B 0.9800 . ?
C45 H45C 0.9800 . ?
C62 H62A 0.9900 . ?
C62 H62B 0.9900 . ?
C66 H66 0.9500 . ?
C66 C65 1.394(10) . ?
C35 H35A 0.9800 . ?
C35 H35B 0.9800 . ?
C35 H35C 0.9800 . ?
C51 H51 0.9500 . ?
C65 H65 0.9500 . ?
C65 C63 1.353(11) . ?
C40 H40A 0.9800 . ?
C40 H40B 0.9800 . ?
C40 H40C 0.9800 . ?
C58 H58A 0.9800 . ?
C58 H58B 0.9800 . ?
C58 H58C 0.9800 . ?
Pt1 Cl1 2.3451(17) . ?
Pt1 P2 2.2181(17) . ?
Pt1 P3 2.2928(17) . ?
Pt1 P1 2.3018(19) . ?
P2 C3 1.785(7) . ?
P2 C13 1.825(7) . ?
P2 C8 1.793(8) . ?
P3 C16 1.778(7) . ?
P3 C15 1.810(7) . ?
P3 C21 1.782(8) . ?
P1 O1 1.583(6) . ?
P1 C1 1.816(9) . ?
P1 C2 1.785(8) . ?
O5 C21 1.383(9) . ?
O5 C22 1.384(10) . ?
O3 C8 1.374(8) . ?
O3 C9 1.371(10) . ?
O2 C3 1.369(9) . ?
O2 C4 1.382(9) . ?
O4 C17 1.386(9) . ?
O4 C16 1.382(9) . ?
O1 H1 0.8400 . ?
O6 C28 1.361(9) . ?
O6 C29 1.419(10) . ?
O7 C30 1.368(9) . ?
O7 C29 1.412(11) . ?
C24 H24 0.9500 . ?
C24 C23 1.420(10) . ?
C24 C21 1.345(11) . ?
C3 C6 1.347(10) . ?
C1 H1A 0.9800 . ?
C1 H1B 0.9800 . ?
C1 H1C 0.9800 . ?
C14 C13 1.434(9) . ?
C14 C31 1.434(10) . ?
C14 C15 1.425(9) . ?
C6 H6 0.9500 . ?
C6 C5 1.418(11) . ?
C23 H23 0.9500 . ?
C23 C22 1.334(11) . ?
C26 H26 0.9500 . ?
C26 C27 1.382(10) . ?
C26 C15 1.382(10) . ?
C27 H27 0.9500 . ?
C27 C28 1.353(11) . ?
C11 H11 0.9500 . ?
C11 C8 1.333(10) . ?
C11 C10 1.429(11) . ?
C13 C33 1.393(9) . ?
C17 C18 1.344(12) . ?
C17 C20 1.468(13) . ?
C9 C10 1.364(12) . ?
C9 C12 1.494(11) . ?
C32 H32 0.9500 . ?
C32 C30 1.371(11) . ?
C32 C33 1.386(11) . ?
C31 C30 1.401(10) . ?
C31 C28 1.432(10) . ?
C10 H10 0.9500 . ?
C4 C5 1.325(12) . ?
C4 C7 1.480(13) . ?
C19 H19 0.9500 . ?
C19 C16 1.362(10) . ?
C19 C18 1.412(11) . ?
C25 H25A 0.9800 . ?
C25 H25B 0.9800 . ?
C25 H25C 0.9800 . ?
C25 C22 1.482(12) . ?
C12 H12A 0.9800 . ?
C12 H12B 0.9800 . ?
C12 H12C 0.9800 . ?
C5 H5 0.9500 . ?
C2 H2A 0.9800 . ?
C2 H2B 0.9800 . ?
C2 H2C 0.9800 . ?
C18 H18 0.9500 . ?
C33 H33 0.9500 . ?
C20 H20A 0.9800 . ?
C20 H20B 0.9800 . ?
C20 H20C 0.9800 . ?
C7 H7A 0.9800 . ?
C7 H7B 0.9800 . ?
C7 H7C 0.9800 . ?
C29 H29A 0.9900 . ?
C29 H29B 0.9900 . ?
S1 O15 1.453(6) . ?
S1 O16 1.441(6) . ?
S1 O17 1.415(6) . ?
S1 C69 1.801(10) . ?
F1 C69 1.361(14) . ?
F2 C69 1.316(11) . ?
F3 C69 1.334(12) . ?
S2 O18 1.449(5) . ?
S2 O19 1.431(6) . ?
S2 O20 1.441(6) . ?
S2 C70 1.821(8) . ?
F4 C70 1.334(9) . ?
F5 C70 1.333(9) . ?
F6 C70 1.331(10) . ?
Cl3 C67 1.806(18) . ?
Cl4 C67 1.721(17) . ?
C67 H67A 0.9900 . ?
C67 H67B 0.9900 . ?
Cl5 C68 1.745(12) . ?
Cl6 C68 1.721(12) . ?
C68 H68A 0.9900 . ?
C68 H68B 0.9900 . ?
Cl7 C73 1.749(19) . ?
Cl8 C72 1.741(19) . ?
C45A H45D 0.9800 . ?
C45A H45E 0.9800 . ?
C45A H45F 0.9800 . ?
C58A H58D 0.9800 . ?
C58A H58E 0.9800 . ?
C58A H58F 0.9800 . ?
C73 H73A 0.9900 . ?
C73 H73B 0.9900 . ?
C73 Cl7A 1.730(19) . ?
C72 H72A 0.9900 . ?
C72 H72B 0.9900 . ?
C72 Cl8A 1.788(19) . ?

loop_
_geom_torsion_atom_site_label_1
_geom_torsion_atom_site_label_2
_geom_torsion_atom_site_label_3
_geom_torsion_atom_site_label_4
_geom_torsion
_geom_torsion_site_symmetry_1
_geom_torsion_site_symmetry_2
_geom_torsion_site_symmetry_3
_geom_torsion_site_symmetry_4
_geom_torsion_publ_flag
Pt2 P5 C46 C47 -16.6(7) . . . . ?
Pt2 P5 C46 C66 164.0(5) . . . . ?
Pt2 P5 C36 O9 -173.8(5) . . . . ?
Pt2 P5 C36 C39 9.7(8) . . . . ?
Pt2 P5 C41 O10 -67.3(6) . . . . ?
Pt2 P5 C41 C44 107.6(8) . . . . ?
Pt2 P6 C49 O11 -171.5(4) . . . . ?
Pt2 P6 C49 C52 7.5(9) . . . . ?
Pt2 P6 C48 C59 -162.4(5) . . . . ?
Pt2 P6 C48 C47 21.6(8) . . . . ?
Pt2 P6 C54 O12 39.8(6) . . . . ?
Pt2 P6 C54 C57 -137.4(8) . . . . ?
P5 C46 C47 C64 -175.8(5) . . . . ?
P5 C46 C47 C48 4.6(11) . . . . ?
P5 C46 C66 C65 178.2(6) . . . . ?
P5 C36 C39 C38 177.3(6) . . . . ?
P5 C41 C44 C43 -175.2(7) . . . . ?
P6 C49 C52 C51 -179.3(6) . . . . ?
P6 C48 C59 C60 -173.6(7) . . . . ?
P6 C48 C47 C46 -7.3(11) . . . . ?
P6 C48 C47 C64 173.1(6) . . . . ?
O9 C36 C39 C38 0.6(9) . . . . ?
O10 C41 C44 C43 -0.1(9) . . . . ?
O11 C49 C52 C51 -0.2(9) . . . . ?
O11 C50 C51 C52 -0.5(9) . . . . ?
C46 P5 C36 O9 56.2(6) . . . . ?
C46 P5 C36 C39 -120.3(8) . . . . ?
C46 P5 C41 O10 68.6(6) . . . . ?
C46 P5 C41 C44 -116.5(8) . . . . ?
C46 C66 C65 C63 -1.4(12) . . . . ?
C49 P6 C48 C59 69.6(6) . . . . ?
C49 P6 C48 C47 -106.4(7) . . . . ?
C49 P6 C54 O12 161.5(6) . . . . ?
C49 P6 C54 C57 -15.6(9) . . . . ?
C49 O11 C50 C53 -178.9(6) . . . . ?
C49 O11 C50 C51 0.4(8) . . . . ?
C49 C52 C51 C50 0.5(10) . . . . ?
C50 O11 C49 P6 179.1(5) . . . . ?
C50 O11 C49 C52 -0.1(8) . . . . ?
C36 P5 C46 C47 103.0(6) . . . . ?
C36 P5 C46 C66 -76.4(6) . . . . ?
C36 P5 C41 O10 179.5(6) . . . . ?
C36 P5 C41 C44 -5.6(9) . . . . ?
C36 O9 C37 C38 1.5(9) . . . . ?
C36 O9 C37 C40 -177.0(9) . . . . ?
C36 C39 C38 C37 0.4(9) . . . . ?
C57 C56 C55 O12 1.2(13) . . . . ?
C57 C56 C55 C58 -169.2(19) . . . . ?
C57 C56 C55 C58A 149(3) . . . . ?
C41 P5 C46 C47 -148.7(6) . . . . ?
C41 P5 C46 C66 32.0(6) . . . . ?
C41 P5 C36 O9 -53.6(6) . . . . ?
C41 P5 C36 C39 129.9(8) . . . . ?
C41 O10 C42 C43 1.0(12) . . . . ?
C41 O10 C42 C45 -167.8(13) . . . . ?
C41 O10 C42 C45A 161.7(19) . . . . ?
C41 C44 C43 C42 0.7(11) . . . . ?
C39 C38 C37 O9 -1.2(10) . . . . ?
C39 C38 C37 C40 177.0(12) . . . . ?
C44 C43 C42 O10 -1.0(13) . . . . ?
C44 C43 C42 C45 165.6(15) . . . . ?
C44 C43 C42 C45A -155(3) . . . . ?
C48 P6 C49 O11 -40.0(6) . . . . ?
C48 P6 C49 C52 138.9(8) . . . . ?
C48 P6 C54 O12 -90.4(6) . . . . ?
C48 P6 C54 C57 92.4(8) . . . . ?
C56 C57 C54 P6 177.5(6) . . . . ?
C56 C57 C54 O12 0.2(9) . . . . ?
C59 C48 C47 C46 176.9(7) . . . . ?
C59 C48 C47 C64 -2.7(10) . . . . ?
C59 C60 C61 O13 -178.2(8) . . . . ?
C59 C60 C61 C64 -0.9(13) . . . . ?
C61 O13 C62 O14 -54.3(10) . . . . ?
C61 C64 C47 C46 -178.7(7) . . . . ?
C61 C64 C47 C48 0.9(10) . . . . ?
C61 C64 C63 O14 -0.5(11) . . . . ?
C61 C64 C63 C65 176.4(8) . . . . ?
C61 C60 C59 C48 -1.1(13) . . . . ?
C37 O9 C36 P5 -178.4(6) . . . . ?
C37 O9 C36 C39 -1.3(9) . . . . ?
C42 O10 C41 P5 175.6(7) . . . . ?
C42 O10 C41 C44 -0.5(10) . . . . ?
C53 C50 C51 C52 178.5(9) . . . . ?
C55 O12 C54 P6 -177.3(7) . . . . ?
C55 O12 C54 C57 0.6(10) . . . . ?
C62 O14 C63 C64 -28.7(10) . . . . ?
C62 O14 C63 C65 154.3(8) . . . . ?
C62 O13 C61 C64 24.3(11) . . . . ?
C62 O13 C61 C60 -158.4(9) . . . . ?
C47 C46 C66 C65 -1.2(11) . . . . ?
C47 C64 C61 O13 178.2(7) . . . . ?
C47 C64 C61 C60 0.9(12) . . . . ?
C47 C64 C63 O14 -175.9(7) . . . . ?
C47 C64 C63 C65 1.0(12) . . . . ?
C47 C48 C59 C60 2.9(12) . . . . ?
C66 C46 C47 C64 3.5(10) . . . . ?
C66 C46 C47 C48 -176.1(7) . . . . ?
C66 C65 C63 O14 178.4(7) . . . . ?
C66 C65 C63 C64 1.5(12) . . . . ?
C63 O14 C62 O13 56.5(10) . . . . ?
C63 C64 C61 O13 2.8(11) . . . . ?
C63 C64 C61 C60 -174.5(8) . . . . ?
C63 C64 C47 C46 -3.4(10) . . . . ?
C63 C64 C47 C48 176.2(7) . . . . ?
C54 P6 C49 O11 68.5(6) . . . . ?
C54 P6 C49 C52 -112.5(8) . . . . ?
C54 P6 C48 C59 -37.3(7) . . . . ?
C54 P6 C48 C47 146.7(7) . . . . ?
C54 O12 C55 C56 -1.1(13) . . . . ?
C54 O12 C55 C58 170.9(15) . . . . ?
C54 O12 C55 C58A -156(2) . . . . ?
C54 C57 C56 C55 -0.8(11) . . . . ?
Pt1 P2 C3 O2 46.7(6) . . . . ?
Pt1 P2 C3 C6 -133.9(7) . . . . ?
Pt1 P2 C13 C14 35.2(7) . . . . ?
Pt1 P2 C13 C33 -153.8(5) . . . . ?
Pt1 P2 C8 O3 -172.4(4) . . . . ?
Pt1 P2 C8 C11 11.1(8) . . . . ?
Pt1 P3 C16 O4 -71.3(6) . . . . ?
Pt1 P3 C16 C19 103.4(8) . . . . ?
Pt1 P3 C15 C14 -10.5(7) . . . . ?
Pt1 P3 C15 C26 170.1(4) . . . . ?
Pt1 P3 C21 O5 -174.1(5) . . . . ?
Pt1 P3 C21 C24 6.4(8) . . . . ?
P2 C3 C6 C5 -179.3(6) . . . . ?
P2 C13 C33 C32 -167.7(7) . . . . ?
O3 C9 C10 C11 0.0(9) . . . . ?
O2 C3 C6 C5 0.0(9) . . . . ?
O2 C4 C5 C6 -0.3(10) . . . . ?
O4 C17 C18 C19 1.7(9) . . . . ?
C24 C23 C22 O5 0.3(10) . . . . ?
C24 C23 C22 C25 179.0(12) . . . . ?
C3 P2 C13 C14 160.2(6) . . . . ?
C3 P2 C13 C33 -28.8(6) . . . . ?
C3 P2 C8 O3 65.4(6) . . . . ?
C3 P2 C8 C11 -111.1(8) . . . . ?
C3 O2 C4 C5 0.3(10) . . . . ?
C3 O2 C4 C7 -178.4(10) . . . . ?
C3 C6 C5 C4 0.2(10) . . . . ?
C14 C13 C33 C32 4.1(12) . . . . ?
C14 C31 C30 O7 179.5(8) . . . . ?
C14 C31 C30 C32 1.9(13) . . . . ?
C14 C31 C28 O6 -177.6(7) . . . . ?
C14 C31 C28 C27 0.7(13) . . . . ?
C23 C24 C21 P3 179.4(6) . . . . ?
C23 C24 C21 O5 -0.1(9) . . . . ?
C26 C27 C28 O6 178.6(7) . . . . ?
C26 C27 C28 C31 0.3(12) . . . . ?
C27 C26 C15 P3 179.1(6) . . . . ?
C27 C26 C15 C14 -0.3(11) . . . . ?
C13 P2 C3 O2 -81.8(6) . . . . ?
C13 P2 C3 C6 97.6(8) . . . . ?
C13 P2 C8 O3 -42.5(6) . . . . ?
C13 P2 C8 C11 141.0(7) . . . . ?
C13 C14 C31 C30 3.1(11) . . . . ?
C13 C14 C31 C28 176.5(7) . . . . ?
C13 C14 C15 P3 4.3(11) . . . . ?
C13 C14 C15 C26 -176.4(7) . . . . ?
C8 P2 C3 O2 171.0(6) . . . . ?
C8 P2 C3 C6 -9.6(9) . . . . ?
C8 P2 C13 C14 -93.2(6) . . . . ?
C8 P2 C13 C33 77.8(6) . . . . ?
C8 O3 C9 C10 0.2(8) . . . . ?
C8 O3 C9 C12 -179.1(6) . . . . ?
C8 C11 C10 C9 -0.2(9) . . . . ?
C17 O4 C16 P3 176.8(5) . . . . ?
C17 O4 C16 C19 0.9(8) . . . . ?
C9 O3 C8 P2 -177.7(5) . . . . ?
C9 O3 C8 C11 -0.4(8) . . . . ?
C31 C14 C13 P2 164.6(6) . . . . ?
C31 C14 C13 C33 -5.9(10) . . . . ?
C31 C14 C15 P3 -178.1(5) . . . . ?
C31 C14 C15 C26 1.3(10) . . . . ?
C30 O7 C29 O6 -54.8(11) . . . . ?
C30 C32 C33 C13 1.1(13) . . . . ?
C30 C31 C28 O6 -3.9(12) . . . . ?
C30 C31 C28 C27 174.4(8) . . . . ?
C10 C11 C8 P2 177.1(6) . . . . ?
C10 C11 C8 O3 0.4(8) . . . . ?
C4 O2 C3 P2 179.3(6) . . . . ?
C4 O2 C3 C6 -0.2(9) . . . . ?
C28 O6 C29 O7 56.8(11) . . . . ?
C28 C31 C30 O7 5.9(13) . . . . ?
C28 C31 C30 C32 -171.7(8) . . . . ?
C16 P3 C15 C14 -144.4(6) . . . . ?
C16 P3 C15 C26 36.2(6) . . . . ?
C16 P3 C21 O5 -52.8(6) . . . . ?
C16 P3 C21 C24 127.7(8) . . . . ?
C16 O4 C17 C18 -1.6(9) . . . . ?
C16 O4 C17 C20 178.6(8) . . . . ?
C16 C19 C18 C17 -1.1(9) . . . . ?
C12 C9 C10 C11 179.2(9) . . . . ?
C15 P3 C16 O4 65.8(6) . . . . ?
C15 P3 C16 C19 -119.6(8) . . . . ?
C15 P3 C21 O5 55.8(6) . . . . ?
C15 P3 C21 C24 -123.7(8) . . . . ?
C15 C14 C13 P2 -17.7(11) . . . . ?
C15 C14 C13 C33 171.7(7) . . . . ?
C15 C14 C31 C30 -174.8(8) . . . . ?
C15 C14 C31 C28 -1.5(11) . . . . ?
C15 C26 C27 C28 -0.5(12) . . . . ?
C21 P3 C16 O4 176.6(5) . . . . ?
C21 P3 C16 C19 -8.7(9) . . . . ?
C21 P3 C15 C14 108.1(6) . . . . ?
C21 P3 C15 C26 -71.3(6) . . . . ?
C21 O5 C22 C23 -0.4(9) . . . . ?
C21 O5 C22 C25 -179.3(9) . . . . ?
C21 C24 C23 C22 -0.1(10) . . . . ?
C22 O5 C21 P3 -179.3(6) . . . . ?
C22 O5 C21 C24 0.3(9) . . . . ?
C18 C19 C16 P3 -174.8(6) . . . . ?
C18 C19 C16 O4 0.1(9) . . . . ?
C33 C32 C30 O7 178.3(8) . . . . ?
C33 C32 C30 C31 -4.1(14) . . . . ?
C20 C17 C18 C19 -178.6(10) . . . . ?
C7 C4 C5 C6 178.1(14) . . . . ?
C29 O6 C28 C27 154.7(8) . . . . ?
C29 O6 C28 C31 -26.9(11) . . . . ?
C29 O7 C30 C32 -159.1(9) . . . . ?
C29 O7 C30 C31 23.3(12) . . . . ?
O15 S1 C69 F1 -65.1(7) . . . . ?
O15 S1 C69 F2 176.8(8) . . . . ?
O15 S1 C69 F3 52.3(9) . . . . ?
O16 S1 C69 F1 174.4(6) . . . . ?
O16 S1 C69 F2 56.3(9) . . . . ?
O16 S1 C69 F3 -68.2(9) . . . . ?
O17 S1 C69 F1 54.1(7) . . . . ?
O17 S1 C69 F2 -63.9(10) . . . . ?
O17 S1 C69 F3 171.6(8) . . . . ?
O18 S2 C70 F4 -62.8(6) . . . . ?
O18 S2 C70 F5 178.2(6) . . . . ?
O18 S2 C70 F6 57.9(6) . . . . ?
O19 S2 C70 F4 56.2(6) . . . . ?
O19 S2 C70 F5 -62.8(6) . . . . ?
O19 S2 C70 F6 176.9(5) . . . . ?
O20 S2 C70 F4 178.0(5) . . . . ?
O20 S2 C70 F5 59.0(6) . . . . ?
O20 S2 C70 F6 -61.3(6) . . . . ?

loop_
_smtbx_masks_void_nr
_smtbx_masks_void_average_x
_smtbx_masks_void_average_y
_smtbx_masks_void_average_z
_smtbx_masks_void_volume
_smtbx_masks_void_count_electrons
_smtbx_masks_void_content
1 0.500 0.500 1.000 516.6 196.5 ?
2 0.427 0.583 0.542 9.1 2.3 ?
3 0.573 0.417 0.458 9.1 2.3 ?
